data_1507461
loop_
_publ_author_name
'Mita, Tsuyoshi'
'Ohtsuki, Natsuki'
'Ikeno, Taketo'
'Yamada, Tohru'

_publ_section_title
;
 Enantioselective 1,3-Dipolar Cycloaddition of Nitrones Catalyzed by
 Optically Active Cationic Cobalt(III) Complexes
;
_journal_issue 15
_journal_name_full 'Organic Letters'
_journal_page_first 2457
_journal_paper_doi 10.1021/ol026079p
_journal_volume 4
_journal_year 2002
_chemical_absolute_configuration
(1S,4S,5S)-4-(2',3',5'-trichlorophenyl)-5-hydroxymethyl-3-phenyl-2-oxa-3-azabicyclo[3.3.0]octane
_chemical_formula_moiety 'C19 H18 Cl3 N O2 '
_chemical_formula_sum 'C19 H18 Cl3 N O2'
_chemical_formula_weight 398.72
_chemical_melting_point 186
_space_group_IT_number 19
_symmetry_cell_setting orthorhombic
_symmetry_Int_Tables_number 19
_symmetry_space_group_name_Hall 'P 2ac 2ab'
_symmetry_space_group_name_H-M 'P 21 21 21'
_cell_angle_alpha 90
_cell_angle_beta 90
_cell_angle_gamma 90
_cell_formula_units_Z 4
_cell_length_a 12.360(4)
_cell_length_b 13.93(1)
_cell_length_c 10.496(8)
_cell_measurement_reflns_used 25
_cell_measurement_temperature 298(1)
_cell_measurement_theta_max 11.9
_cell_measurement_theta_min 10.0
_cell_volume 1807(2)
_computing_cell_refinement WinAFC
_computing_data_collection WinAFC
_computing_data_reduction 'teXsan Ver. 1.11'
_computing_publication_material 'teXsan Ver. 1.11'
_computing_structure_refinement SHELXL97
_computing_structure_solution SIR92
_diffrn_measured_fraction_theta_full 1.0
_diffrn_measured_fraction_theta_max 1.0
_diffrn_measurement_device_type 'Rigaku AFC7R'
_diffrn_measurement_method \w-2\q
_diffrn_radiation_type 'Mo K\a'
_diffrn_radiation_wavelength 0.71073
_diffrn_reflns_av_R_equivalents 0.049
_diffrn_reflns_limit_h_max 16
_diffrn_reflns_limit_h_min 0
_diffrn_reflns_limit_k_max 18
_diffrn_reflns_limit_k_min 0
_diffrn_reflns_limit_l_max 13
_diffrn_reflns_limit_l_min 0
_diffrn_reflns_number 2992
_diffrn_reflns_theta_full 27.50
_diffrn_reflns_theta_max 27.50
_diffrn_reflns_theta_min 2.5
_diffrn_standards_decay_% 1.35
_diffrn_standards_interval_count 150
_diffrn_standards_number 3
_exptl_absorpt_coefficient_mu 0.519
_exptl_absorpt_correction_T_max 0.813
_exptl_absorpt_correction_T_min 0.739
_exptl_absorpt_correction_type psi-scan
_exptl_absorpt_process_details '(North et al., 1968)'
_exptl_crystal_colour colourless
_exptl_crystal_density_diffrn 1.465
_exptl_crystal_density_method 'not measured'
_exptl_crystal_description prism
_exptl_crystal_F_000 824
_exptl_crystal_size_max 0.68
_exptl_crystal_size_mid 0.50
_exptl_crystal_size_min 0.40
_refine_diff_density_max 0.23
_refine_diff_density_min -0.22
_refine_ls_abs_structure_details Flack(1983)
_refine_ls_abs_structure_Flack -0.10(7)
_refine_ls_extinction_method none
_refine_ls_goodness_of_fit_ref 1.030
_refine_ls_hydrogen_treatment 'H atoms: see text'
_refine_ls_number_parameters 230
_refine_ls_number_reflns 2509
_refine_ls_R_factor_gt 0.032
_refine_ls_shift/su_max 0.001
_refine_ls_structure_factor_coef Fsqd
_refine_ls_weighting_details 'w = 1/[\s^2^(Fo^2^) + (0.0472P)^2^+0.3892P] where P=(Fo^2^+2Fc^2^)/3'
_refine_ls_weighting_scheme calc
_refine_ls_wR_factor_ref 0.085
_reflns_number_gt 2299
_reflns_number_total 2509
_reflns_threshold_expression I>2\s(I)
_cod_data_source_file ol026079p-2_s2.cif
_cod_data_source_block (I)
_cod_original_sg_symbol_Hall 'P 2ac 2ab '
_cod_original_sg_symbol_H-M 'P 21 21 21   '
_cod_original_formula_sum 'C19 H18 Cl3 N O2 '
_cod_database_code 1507461

loop_
_symmetry_equiv_pos_as_xyz
x,y,z
1/2-x,-y,1/2+z
1/2+x,1/2-y,-z
-x,1/2+y,1/2-z

loop_
_atom_site_label
_atom_site_type_symbol
_atom_site_fract_x
_atom_site_fract_y
_atom_site_fract_z
_atom_site_U_iso_or_equiv
_atom_site_adp_type
_atom_site_occupancy
_atom_site_calc_flag
Cl(1) Cl -0.49690(6) -0.16046(5) -0.54193(6) 0.0512(2) Uani 1.00 d
Cl(2) Cl -0.38598(7) -0.29860(6) -0.34681(6) 0.0555(2) Uani 1.00 d
Cl(3) Cl -0.15506(6) -0.45710(5) -0.72485(9) 0.0589(2) Uani 1.00 d
O(4) O -0.4023(1) -0.2474(1) -1.0188(2) 0.0362(4) Uani 1.00 d
O(5) O -0.7114(2) -0.1338(2) -0.9491(2) 0.0563(5) Uani 1.00 d
N(6) N -0.3620(1) -0.1741(1) -0.9359(2) 0.0326(4) Uani 1.00 d
C(7) C -0.3790(2) -0.2501(2) -0.7248(2) 0.0311(4) Uani 1.00 d
C(8) C -0.4050(2) -0.2449(2) -0.5950(2) 0.0337(5) Uani 1.00 d
C(9) C -0.3558(2) -0.3065(2) -0.5082(2) 0.0380(5) Uani 1.00 d
C(10) C -0.2805(2) -0.3733(2) -0.5464(3) 0.0414(5) Uani 1.00 d
C(11) C -0.2537(2) -0.3769(2) -0.6742(3) 0.0386(5) Uani 1.00 d
C(12) C -0.3012(2) -0.3171(2) -0.7630(2) 0.0356(5) Uani 1.00 d
C(13) C -0.4302(2) -0.1825(2) -0.8209(2) 0.0305(4) Uani 1.00 d
C(14) C -0.5450(2) -0.2127(2) -0.8729(2) 0.0339(5) Uani 1.00 d
C(15) C -0.6191(2) -0.1242(2) -0.8689(3) 0.0440(5) Uani 1.00 d
C(16) C -0.5965(2) -0.3022(2) -0.8125(3) 0.0460(6) Uani 1.00 d
C(17) C -0.5626(3) -0.3868(2) -0.8956(4) 0.0579(8) Uani 1.00 d
C(18) C -0.5619(2) -0.3451(2) -1.0295(3) 0.0541(7) Uani 1.00 d
C(19) C -0.5200(2) -0.2434(2) -1.0114(2) 0.0370(5) Uani 1.00 d
C(20) C -0.3593(2) -0.0825(2) -0.9972(2) 0.0345(5) Uani 1.00 d
C(21) C -0.3299(2) -0.0023(2) -0.9276(3) 0.0487(6) Uani 1.00 d
C(22) C -0.3201(3) 0.0862(2) -0.9885(4) 0.0637(9) Uani 1.00 d
C(23) C -0.3410(3) 0.0947(2) -1.1156(4) 0.0651(9) Uani 1.00 d
C(24) C -0.3691(3) 0.0159(3) -1.1854(3) 0.0595(8) Uani 1.00 d
C(25) C -0.3774(2) -0.0737(2) -1.1270(2) 0.0441(6) Uani 1.00 d
H(5) H -0.763(5) -0.178(4) -0.909(7) 0.1746(4) Uiso 1.00 d
H(10) H -0.2477 -0.4152 -0.4864 0.0498 Uiso 1.00 calc
H(12) H -0.2807 -0.3213 -0.8505 0.0428 Uiso 1.00 calc
H(13) H -0.4365 -0.1207 -0.7821 0.0368 Uiso 1.00 calc
H(15A) H -0.6423 -0.1134 -0.7840 0.0538 Uiso 1.00 calc
H(15B) H -0.5790 -0.0692 -0.8973 0.0538 Uiso 1.00 calc
H(16A) H -0.6729 -0.2973 -0.8113 0.0541 Uiso 1.00 calc
H(16B) H -0.5703 -0.3113 -0.7282 0.0541 Uiso 1.00 calc
H(17A) H -0.6134 -0.4385 -0.8885 0.0693 Uiso 1.00 calc
H(17B) H -0.4929 -0.4099 -0.8722 0.0693 Uiso 1.00 calc
H(18A) H -0.5148 -0.3814 -1.0852 0.0638 Uiso 1.00 calc
H(18B) H -0.6327 -0.3459 -1.0669 0.0638 Uiso 1.00 calc
H(19) H -0.5497 -0.1992 -1.0721 0.0445 Uiso 1.00 calc
H(21) H -0.3144 -0.0074 -0.8377 0.0578 Uiso 1.00 calc
H(22) H -0.2996 0.1423 -0.9419 0.0758 Uiso 1.00 calc
H(23) H -0.3366 0.1556 -1.1569 0.0795 Uiso 1.00 calc
H(24) H -0.3816 0.0216 -1.2757 0.0697 Uiso 1.00 calc
H(25) H -0.3960 -0.1289 -1.1762 0.0520 Uiso 1.00 calc

loop_
_atom_site_aniso_label
_atom_site_aniso_U_11
_atom_site_aniso_U_22
_atom_site_aniso_U_33
_atom_site_aniso_U_12
_atom_site_aniso_U_13
_atom_site_aniso_U_23
Cl(1) 0.0571(4) 0.0548(4) 0.0416(3) 0.0174(3) 0.0088(3) -0.0038(3)
Cl(2) 0.0692(4) 0.0657(4) 0.0317(3) 0.0020(4) 0.0002(3) 0.0050(3)
Cl(3) 0.0541(4) 0.0514(4) 0.0713(5) 0.0218(3) 0.0096(4) 0.0068(4)
O(4) 0.0318(8) 0.0378(8) 0.0390(9) 0.0009(6) 0.0025(7) -0.0079(7)
O(5) 0.0367(9) 0.072(1) 0.060(1) 0.0045(9) -0.0110(9) -0.006(1)
N(6) 0.0302(8) 0.0354(9) 0.0322(9) 0.0005(7) 0.0005(8) 0.0006(8)
C(7) 0.0288(9) 0.0318(9) 0.0328(10) -0.0033(8) 0.0001(8) -0.0016(8)
C(8) 0.032(1) 0.0328(10) 0.036(1) 0.0001(9) -0.0006(9) -0.0017(9)
C(9) 0.041(1) 0.041(1) 0.0315(10) -0.005(1) -0.0009(9) 0.0021(10)
C(10) 0.041(1) 0.040(1) 0.043(1) -0.0008(10) -0.006(1) 0.008(1)
C(11) 0.032(1) 0.034(1) 0.050(1) 0.0033(9) 0.000(1) 0.000(1)
C(12) 0.034(1) 0.036(1) 0.037(1) -0.0002(9) 0.0023(9) -0.0005(9)
C(13) 0.0280(9) 0.0320(10) 0.0314(10) 0.0003(8) 0.0021(8) -0.0005(8)
C(14) 0.0281(10) 0.038(1) 0.035(1) -0.0012(9) -0.0004(8) -0.0015(9)
C(15) 0.033(1) 0.053(1) 0.047(1) 0.008(1) -0.006(1) -0.010(1)
C(16) 0.038(1) 0.050(1) 0.050(1) -0.013(1) -0.001(1) 0.005(1)
C(17) 0.049(1) 0.040(1) 0.084(2) -0.012(1) -0.009(2) 0.000(1)
C(18) 0.043(1) 0.054(2) 0.065(2) -0.010(1) -0.001(1) -0.024(1)
C(19) 0.029(1) 0.046(1) 0.037(1) -0.0010(9) -0.0013(9) -0.0048(10)
C(20) 0.0263(9) 0.038(1) 0.039(1) 0.0010(9) 0.0052(9) 0.0040(10)
C(21) 0.051(1) 0.049(1) 0.047(1) -0.014(1) 0.008(1) -0.001(1)
C(22) 0.069(2) 0.043(1) 0.079(2) -0.017(1) 0.025(2) 0.000(2)
C(23) 0.060(2) 0.049(2) 0.087(3) -0.001(1) 0.020(2) 0.025(2)
C(24) 0.054(2) 0.070(2) 0.055(2) 0.002(1) 0.002(1) 0.028(1)
C(25) 0.040(1) 0.053(1) 0.040(1) -0.001(1) 0.001(1) 0.007(1)

loop_
_atom_type_symbol
_atom_type_description
_atom_type_scat_dispersion_real
_atom_type_scat_dispersion_imag
_atom_type_scat_source
C C 0.003 0.002
;International Tables for Crystallography
(1992, Vol. C, Tables 4.2.6.8 and 6.1.1.4)
;
H H 0.000 0.000
;International Tables for Crystallography
(1992, Vol. C, Table 6.1.1.4)
;
N N 0.006 0.003
;International Tables for Crystallography
(1992, Vol. C, Tables 4.2.6.8 and 6.1.1.4)
;
O O 0.011 0.006
;International Tables for Crystallography
(1992, Vol. C, Tables 4.2.6.8 and 6.1.1.4)
;
Cl Cl 0.148 0.159
;International Tables for Crystallography
(1992, Vol. C, Tables 4.2.6.8 and 6.1.1.4)
;

loop_
_geom_angle_atom_site_label_1
_geom_angle_atom_site_label_2
_geom_angle_atom_site_label_3
_geom_angle
_geom_angle_publ_flag
N(6) O(4) C(19) 106.7(2) yes
C(15) O(5) H(5) 109(4) no
O(4) N(6) C(13) 104.0(2) yes
O(4) N(6) C(20) 111.8(2) yes
C(13) N(6) C(20) 116.9(2) yes
C(8) C(7) C(12) 118.0(2) yes
C(8) C(7) C(13) 121.2(2) yes
C(12) C(7) C(13) 120.7(2) yes
Cl(1) C(8) C(7) 120.0(2) yes
Cl(1) C(8) C(9) 119.8(2) yes
C(7) C(8) C(9) 120.3(2) yes
Cl(2) C(9) C(8) 120.3(2) yes
Cl(2) C(9) C(10) 118.1(2) yes
C(8) C(9) C(10) 121.5(2) yes
C(9) C(10) C(11) 117.9(2) yes
C(9) C(10) H(10) 120.8 no
C(11) C(10) H(10) 121.3 no
Cl(3) C(11) C(10) 119.2(2) yes
Cl(3) C(11) C(12) 118.7(2) yes
C(10) C(11) C(12) 122.1(2) yes
C(7) C(12) C(11) 120.1(2) yes
C(7) C(12) H(12) 119.9 no
C(11) C(12) H(12) 120.0 no
N(6) C(13) C(7) 110.8(2) yes
N(6) C(13) C(14) 104.6(2) yes
N(6) C(13) H(13) 108.8 no
C(7) C(13) C(14) 116.1(2) yes
C(7) C(13) H(13) 108.0 no
C(14) C(13) H(13) 108.3 no
C(13) C(14) C(15) 108.2(2) yes
C(13) C(14) C(16) 116.5(2) yes
C(13) C(14) C(19) 102.6(2) yes
C(15) C(14) C(16) 113.1(2) yes
C(15) C(14) C(19) 111.5(2) yes
C(16) C(14) C(19) 104.3(2) yes
O(5) C(15) C(14) 112.7(2) yes
O(5) C(15) H(15A) 109.2 no
O(5) C(15) H(15B) 107.8 no
C(14) C(15) H(15A) 109.5 no
C(14) C(15) H(15B) 108.9 no
H(15A) C(15) H(15B) 108.7 no
C(14) C(16) C(17) 106.0(2) yes
C(14) C(16) H(16A) 111.0 no
C(14) C(16) H(16B) 110.6 no
C(17) C(16) H(16A) 109.8 no
C(17) C(16) H(16B) 109.6 no
H(16A) C(16) H(16B) 109.7 no
C(16) C(17) C(18) 103.6(2) yes
C(16) C(17) H(17A) 110.8 no
C(16) C(17) H(17B) 111.2 no
C(18) C(17) H(17A) 111.3 no
C(18) C(17) H(17B) 111.3 no
H(17A) C(17) H(17B) 108.5 no
C(17) C(18) C(19) 104.0(2) yes
C(17) C(18) H(18A) 111.2 no
C(17) C(18) H(18B) 111.6 no
C(19) C(18) H(18A) 110.9 no
C(19) C(18) H(18B) 111.9 no
H(18A) C(18) H(18B) 107.2 no
O(4) C(19) C(14) 105.1(2) yes
O(4) C(19) C(18) 107.4(2) yes
O(4) C(19) H(19) 111.7 no
C(14) C(19) C(18) 107.9(2) yes
C(14) C(19) H(19) 111.7 no
C(18) C(19) H(19) 112.6 no
N(6) C(20) C(21) 119.3(2) yes
N(6) C(20) C(25) 121.2(2) yes
C(21) C(20) C(25) 119.3(2) yes
C(20) C(21) C(22) 119.7(3) yes
C(20) C(21) H(21) 120.6 no
C(22) C(21) H(21) 119.7 no
C(21) C(22) C(23) 120.6(3) yes
C(21) C(22) H(22) 120.8 no
C(23) C(22) H(22) 118.6 no
C(22) C(23) C(24) 120.2(3) yes
C(22) C(23) H(23) 120.8 no
C(24) C(23) H(23) 119.0 no
C(23) C(24) C(25) 120.2(3) yes
C(23) C(24) H(24) 120.2 no
C(25) C(24) H(24) 119.6 no
C(20) C(25) C(24) 120.0(3) yes
C(20) C(25) H(25) 119.9 no
C(24) C(25) H(25) 120.1 no

loop_
_geom_bond_atom_site_label_1
_geom_bond_atom_site_label_2
_geom_bond_distance
_geom_bond_publ_flag
Cl(1) C(8) 1.727(2) yes
Cl(2) C(9) 1.738(2) yes
Cl(3) C(11) 1.737(3) yes
O(4) N(6) 1.431(3) yes
O(4) C(19) 1.458(3) yes
O(5) C(15) 1.423(3) yes
O(5) H(5) 0.98(6) no
N(6) C(13) 1.477(3) yes
N(6) C(20) 1.429(3) yes
C(7) C(8) 1.402(3) yes
C(7) C(12) 1.400(3) yes
C(7) C(13) 1.517(3) yes
C(8) C(9) 1.392(3) yes
C(9) C(10) 1.376(4) yes
C(10) C(11) 1.383(4) yes
C(10) H(10) 0.949 no
C(11) C(12) 1.380(3) yes
C(12) H(12) 0.955 no
C(13) C(14) 1.578(3) yes
C(13) H(13) 0.956 no
C(14) C(15) 1.536(4) yes
C(14) C(16) 1.537(4) yes
C(14) C(19) 1.547(3) yes
C(15) H(15A) 0.949 no
C(15) H(15B) 0.961 no
C(16) C(17) 1.525(4) yes
C(16) H(16A) 0.947 no
C(16) H(16B) 0.950 no
C(17) C(18) 1.520(5) yes
C(17) H(17A) 0.959 no
C(17) H(17B) 0.952 no
C(18) C(19) 1.520(4) yes
C(18) H(18A) 0.968 no
C(18) H(18B) 0.959 no
C(19) H(19) 0.959 no
C(20) C(21) 1.383(4) yes
C(20) C(25) 1.386(4) yes
C(21) C(22) 1.393(4) yes
C(21) H(21) 0.966 no
C(22) C(23) 1.364(6) yes
C(22) H(22) 0.957 no
C(23) C(24) 1.365(5) yes
C(23) H(23) 0.953 no
C(24) C(25) 1.394(4) yes
C(24) H(24) 0.963 no
C(25) H(25) 0.955 no

loop_
_geom_torsion_atom_site_label_1
_geom_torsion_atom_site_label_2
_geom_torsion_atom_site_label_3
_geom_torsion_atom_site_label_4
_geom_torsion
_geom_torsion_publ_flag
Cl(1) C(8) C(7) C(12) 177.7(2) yes
Cl(1) C(8) C(7) C(13) 0.0(3) yes
Cl(1) C(8) C(9) Cl(2) -0.3(3) yes
Cl(1) C(8) C(9) C(10) -178.5(2) yes
Cl(2) C(9) C(8) C(7) 178.7(2) yes
Cl(2) C(9) C(10) C(11) -177.6(2) yes
Cl(3) C(11) C(10) C(9) 177.5(2) yes
Cl(3) C(11) C(12) C(7) -178.4(2) yes
O(4) N(6) C(13) C(7) 91.3(2) yes
O(4) N(6) C(13) C(14) -34.4(2) yes
O(4) N(6) C(20) C(21) 175.4(2) yes
O(4) N(6) C(20) C(25) -9.8(3) yes
O(4) C(19) C(14) C(13) 10.6(2) yes
O(4) C(19) C(14) C(15) 126.2(2) yes
O(4) C(19) C(14) C(16) -111.3(2) yes
O(4) C(19) C(18) C(17) 88.0(2) yes
O(5) C(15) C(14) C(13) 161.2(2) yes
O(5) C(15) C(14) C(16) -68.2(3) yes
O(5) C(15) C(14) C(19) 49.0(3) yes
N(6) O(4) C(19) C(14) -33.1(2) yes
N(6) O(4) C(19) C(18) -147.8(2) yes
N(6) C(13) C(7) C(8) 157.3(2) yes
N(6) C(13) C(7) C(12) -20.3(3) yes
N(6) C(13) C(14) C(15) -103.8(2) yes
N(6) C(13) C(14) C(16) 127.4(2) yes
N(6) C(13) C(14) C(19) 14.2(2) yes
N(6) C(20) C(21) C(22) 175.8(3) yes
N(6) C(20) C(25) C(24) -176.8(2) yes
C(7) C(8) C(9) C(10) 0.5(4) yes
C(7) C(12) C(11) C(10) 0.1(4) yes
C(7) C(13) N(6) C(20) -145.0(2) yes
C(7) C(13) C(14) C(15) 133.8(2) yes
C(7) C(13) C(14) C(16) 5.1(3) yes
C(7) C(13) C(14) C(19) -108.1(2) yes
C(8) C(7) C(12) C(11) 1.1(3) yes
C(8) C(7) C(13) C(14) -83.7(3) yes
C(8) C(9) C(10) C(11) 0.7(4) yes
C(9) C(8) C(7) C(12) -1.3(3) yes
C(9) C(8) C(7) C(13) -179.0(2) yes
C(9) C(10) C(11) C(12) -1.0(4) yes
C(11) C(12) C(7) C(13) 178.7(2) yes
C(12) C(7) C(13) C(14) 98.7(2) yes
C(13) N(6) O(4) C(19) 43.0(2) yes
C(13) N(6) C(20) C(21) 55.7(3) yes
C(13) N(6) C(20) C(25) -129.4(2) yes
C(13) C(14) C(16) C(17) -92.3(3) yes
C(13) C(14) C(19) C(18) 124.9(2) yes
C(14) C(13) N(6) C(20) 89.3(2) yes
C(14) C(16) C(17) C(18) -35.7(3) yes
C(14) C(19) C(18) C(17) -24.8(3) yes
C(15) C(14) C(16) C(17) 141.4(2) yes
C(15) C(14) C(19) C(18) -119.4(2) yes
C(16) C(14) C(19) C(18) 3.0(2) yes
C(16) C(17) C(18) C(19) 36.8(3) yes
C(17) C(16) C(14) C(19) 20.0(3) yes
C(19) O(4) N(6) C(20) -84.0(2) yes
C(20) C(21) C(22) C(23) 1.0(5) yes
C(20) C(25) C(24) C(23) 1.4(4) yes
C(21) C(20) C(25) C(24) -2.0(4) yes
C(21) C(22) C(23) C(24) -1.7(5) yes
C(22) C(21) C(20) C(25) 0.9(4) yes
C(22) C(23) C(24) C(25) 0.5(5) yes
C(22) C(23) C(24) C(25) 0.5(5) yes

loop_
_cod_related_entry_id
_cod_related_entry_database
_cod_related_entry_code
1 ChemSpider 9340546
